data_2236526
loop_
_publ_author_name
'Guenifa, Fatiha'
'Bendjeddou, Lamia'
'Cherouana, Aouatef'
'Dahaoui, Slimane'
'Lecomte, Claude'

_publ_section_title
;
 <small>DL</small>-Tyrosinium chloride dihydrate
;
_journal_coeditor_code NK2187
_journal_issue 11
_journal_name_full 'Acta Crystallographica Section E'
_journal_page_first o3227
_journal_page_last o3228
_journal_paper_doi 10.1107/S1600536812043899
_journal_volume 68
_journal_year 2012
_chemical_formula_iupac 'C9 H12 N O3 +, Cl -, 2H2 O'
_chemical_formula_moiety 'C9 H12 N O3 +, Cl -, 2(H2 O)'
_chemical_formula_structural 'C9 H16 Cl N O5'
_chemical_formula_sum 'C9 H16 Cl N O5'
_chemical_formula_weight 253.68
_chemical_name_common 'DL-tyrosinium chloride dihydrate'
_chemical_name_systematic
;
DL-tyrosinium chloride dihydrate
;
_space_group_IT_number 2
_symmetry_cell_setting triclinic
_symmetry_space_group_name_Hall '-P 1'
_symmetry_space_group_name_H-M 'P -1'
_cell_angle_alpha 113.642(4)
_cell_angle_beta 94.359(3)
_cell_angle_gamma 98.465(3)
_cell_formula_units_Z 2
_cell_length_a 5.3330(2)
_cell_length_b 10.9634(5)
_cell_length_c 11.2500(4)
_cell_measurement_reflns_used 12044
_cell_measurement_temperature 100
_cell_measurement_theta_max 30.03
_cell_measurement_theta_min 3.42
_cell_volume 589.34(5)
_computing_cell_refinement 'CrysAlis CCD (Oxford Diffraction, 2008)'
_computing_data_collection 'CrysAlis CCD (Oxford Diffraction, 2008)'
_computing_data_reduction 'CrysAlis RED (Oxford Diffraction, 2008)'
_computing_molecular_graphics 'ORTEP-3 (Farrugia, 1997)'
_computing_publication_material
;
WinGX (Farrugia, 1999), PARST97 (Nardelli, 1995), <i>Mercury</i>
(Macrae <i>et al.</i>, 2006) and <i>POVRay</i> (Persistence of Vision
Team, 2004)'
;
_computing_structure_refinement 'SHELXL97 (Sheldrick, 2008)'
_computing_structure_solution 'SIR92 (Altomare <i>et al.</i>, 1993)'
_diffrn_ambient_temperature 100
_diffrn_measured_fraction_theta_full 0.998
_diffrn_measured_fraction_theta_max 0.998
_diffrn_measurement_device_type 'Oxford Diffraction Xcalibur Sapphire CCD'
_diffrn_measurement_method \w
_diffrn_radiation_monochromator graphite
_diffrn_radiation_source 'fine-focus sealed tube'
_diffrn_radiation_type MoK\a
_diffrn_radiation_wavelength 0.71073
_diffrn_reflns_av_R_equivalents 0.0339
_diffrn_reflns_av_sigmaI/netI 0.0402
_diffrn_reflns_limit_h_max 7
_diffrn_reflns_limit_h_min -7
_diffrn_reflns_limit_k_max 15
_diffrn_reflns_limit_k_min -15
_diffrn_reflns_limit_l_max 15
_diffrn_reflns_limit_l_min -15
_diffrn_reflns_number 12044
_diffrn_reflns_theta_full 30.03
_diffrn_reflns_theta_max 30.03
_diffrn_reflns_theta_min 3.42
_exptl_absorpt_coefficient_mu 0.33
_exptl_absorpt_correction_type none
_exptl_crystal_colour ' colourless'
_exptl_crystal_density_diffrn 1.43
_exptl_crystal_density_method 'Not Measured'
_exptl_crystal_description ' needle'
_exptl_crystal_F_000 268
_exptl_crystal_size_max 0.3
_exptl_crystal_size_mid 0.03
_exptl_crystal_size_min 0.02
_refine_diff_density_max 0.433
_refine_diff_density_min -0.296
_refine_ls_extinction_method ' none'
_refine_ls_goodness_of_fit_ref 1.024
_refine_ls_hydrogen_treatment mixed
_refine_ls_matrix_type full
_refine_ls_number_parameters 172
_refine_ls_number_reflns 3445
_refine_ls_number_restraints 11
_refine_ls_restrained_S_all 1.025
_refine_ls_R_factor_all 0.0427
_refine_ls_R_factor_gt 0.0316
_refine_ls_shift/su_max 0
_refine_ls_shift/su_mean 0
_refine_ls_structure_factor_coef Fsqd
_refine_ls_weighting_details 'calc w=1/[\s^2^(Fo^2^)+(0.0483P)^2^+0.0000P] where P=(Fo^2^+2Fc^2^)/3'
_refine_ls_weighting_scheme calc
_refine_ls_wR_factor_gt 0.0816
_refine_ls_wR_factor_ref 0.0844
_reflns_number_gt 2780
_reflns_number_total 3445
_reflns_threshold_expression I>2sigma(I)
_cod_data_source_file nk2187.cif
_cod_data_source_block I
_cod_database_code 2236526
_cod_database_fobs_code 2236526

loop_
_symmetry_equiv_pos_site_id
_symmetry_equiv_pos_as_xyz
1 x,y,z
2 -x,-y,-z

loop_
_atom_site_type_symbol
_atom_site_label
_atom_site_fract_x
_atom_site_fract_y
_atom_site_fract_z
_atom_site_U_iso_or_equiv
_atom_site_adp_type
_atom_site_calc_flag
_atom_site_refinement_flags
_atom_site_occupancy
_atom_site_symmetry_multiplicity
Cl Cl1 0.26233(5) 0.45517(3) 0.68584(3) 0.01279(8) Uani d . 1 1
O O2 0.63481(17) 0.90937(9) 0.68369(9) 0.0169(2) Uani d D 1 1
O O1 0.43456(17) 0.69839(9) 1.18096(9) 0.0162(2) Uani d D 1 1
O O1W 0.07015(18) 0.82478(9) 0.34641(9) 0.0165(2) Uani d D 1 1
H H12W -0.008(3) 0.7497(11) 0.3437(15) 0.025 Uiso d D 1 1
H H11W 0.177(2) 0.8037(15) 0.2947(14) 0.025 Uiso d D 1 1
O O3 0.40595(16) 0.69671(9) 0.58151(9) 0.01381(19) Uani d . 1 1
O O2W 0.7642(2) 0.02475(10) 0.39042(10) 0.0255(2) Uani d D 1 1
H H22W 0.832(3) -0.0447(13) 0.3609(15) 0.038 Uiso d D 1 1
H H21W 0.807(3) 0.0653(16) 0.4715(9) 0.038 Uiso d D 1 1
N N1 0.7923(2) 0.58230(10) 0.62048(11) 0.0113(2) Uani d D 1 1
C C5 0.8819(2) 0.66936(12) 0.94214(12) 0.0130(2) Uani d . 1 1
H H5 1.0026 0.6179 0.9052 0.016 Uiso calc R 1 1
C C6 0.7489(2) 0.64160(12) 1.03283(12) 0.0135(2) Uani d . 1 1
H H6 0.7796 0.572 1.0558 0.016 Uiso calc R 1 1
C C1 0.6041(2) 0.77693(12) 0.63928(12) 0.0107(2) Uani d . 1 1
C C7 0.5693(2) 0.71907(12) 1.08898(12) 0.0116(2) Uani d . 1 1
C C3 0.9865(2) 0.80241(12) 0.80762(12) 0.0121(2) Uani d . 1 1
H H3A 1.1505 0.7748 0.8117 0.015 Uiso calc R 1 1
H H3B 1.0206 0.8997 0.8337 0.015 Uiso calc R 1 1
C C9 0.6553(2) 0.84770(12) 0.96215(12) 0.0122(2) Uani d . 1 1
H H9 0.6224 0.9165 0.9384 0.015 Uiso calc R 1 1
C C2 0.8520(2) 0.73226(12) 0.66507(12) 0.0108(2) Uani d . 1 1
H H2A 0.9708 0.7523 0.6101 0.013 Uiso calc R 1 1
C C8 0.5211(2) 0.82194(12) 1.05327(12) 0.0128(2) Uani d . 1 1
H H8 0.3999 0.8731 1.0901 0.015 Uiso calc R 1 1
C C4 0.8385(2) 0.77273(12) 0.90528(11) 0.0109(2) Uani d . 1 1
H H3N 0.925(2) 0.5502(14) 0.6426(14) 0.013 Uiso d D 1 1
H H2N 0.758(3) 0.5428(14) 0.5303(12) 0.013 Uiso d D 1 1
H H1N 0.657(2) 0.5615(14) 0.6569(13) 0.013 Uiso d D 1 1
H H1 0.500(3) 0.6478(14) 1.2082(15) 0.016 Uiso d D 1 1
H H2 0.494(2) 0.9367(14) 0.6636(14) 0.016 Uiso d D 1 1

loop_
_atom_site_aniso_label
_atom_site_aniso_U_11
_atom_site_aniso_U_22
_atom_site_aniso_U_33
_atom_site_aniso_U_12
_atom_site_aniso_U_13
_atom_site_aniso_U_23
Cl1 0.01191(14) 0.01584(14) 0.01394(15) 0.00480(11) 0.00313(10) 0.00869(11)
O2 0.0146(4) 0.0119(4) 0.0229(5) 0.0042(4) -0.0028(4) 0.0065(4)
O1 0.0190(5) 0.0204(5) 0.0170(5) 0.0102(4) 0.0075(4) 0.0128(4)
O1W 0.0177(5) 0.0145(4) 0.0176(5) 0.0041(4) 0.0055(4) 0.0061(4)
O3 0.0111(4) 0.0137(4) 0.0161(5) 0.0032(3) 0.0010(3) 0.0055(4)
O2W 0.0305(6) 0.0247(5) 0.0180(5) 0.0184(5) -0.0029(4) 0.0022(4)
N1 0.0103(5) 0.0130(5) 0.0108(5) 0.0045(4) 0.0012(4) 0.0045(4)
C5 0.0127(5) 0.0140(6) 0.0121(6) 0.0066(5) 0.0013(4) 0.0041(5)
C6 0.0161(6) 0.0136(6) 0.0128(6) 0.0066(5) 0.0014(5) 0.0064(5)
C1 0.0127(5) 0.0131(5) 0.0084(6) 0.0045(5) 0.0031(4) 0.0056(4)
C7 0.0113(5) 0.0134(5) 0.0091(6) 0.0018(4) 0.0006(4) 0.0043(4)
C3 0.0105(5) 0.0136(6) 0.0115(6) 0.0020(5) -0.0004(4) 0.0050(5)
C9 0.0140(6) 0.0106(5) 0.0126(6) 0.0037(5) 0.0001(5) 0.0053(5)
C2 0.0103(5) 0.0120(5) 0.0113(6) 0.0026(4) 0.0016(4) 0.0058(5)
C8 0.0133(6) 0.0122(5) 0.0131(6) 0.0059(5) 0.0024(5) 0.0041(5)
C4 0.0095(5) 0.0115(5) 0.0087(6) 0.0002(4) -0.0021(4) 0.0025(4)

loop_
_atom_type_symbol
_atom_type_description
_atom_type_scat_dispersion_real
_atom_type_scat_dispersion_imag
_atom_type_scat_source
C C 0.0033 0.0016 'International Tables Vol C Tables 4.2.6.8 and 6.1.1.4'
H H 0 0 'International Tables Vol C Tables 4.2.6.8 and 6.1.1.4'
N N 0.0061 0.0033 'International Tables Vol C Tables 4.2.6.8 and 6.1.1.4'
O O 0.0106 0.006 'International Tables Vol C Tables 4.2.6.8 and 6.1.1.4'
Cl Cl 0.1484 0.1585 'International Tables Vol C Tables 4.2.6.8 and 6.1.1.4'

loop_
_geom_angle_atom_site_label_1
_geom_angle_atom_site_label_2
_geom_angle_atom_site_label_3
_geom_angle
_geom_angle_publ_flag
C7 O1 H1 109.9(11) no
C1 O2 H2 112.8(10) no
H11W O1W H12W 105.2(16) no
H21W O2W H22W 109.8(16) no
H1N N1 H2N 111.9(13) no
C2 N1 H2N 108.2(10) no
C2 N1 H3N 112.5(10) no
H1N N1 H3N 109.5(13) no
C2 N1 H1N 108.3(10) no
H2N N1 H3N 106.6(14) no
O2 C1 O3 125.48(11) no
O2 C1 C2 111.91(10) no
O3 C1 C2 122.60(12) no
N1 C2 C3 110.77(11) no
C1 C2 C3 115.02(10) no
N1 C2 C1 107.62(10) no
C2 C3 C4 114.94(10) no
C3 C4 C9 121.35(12) no
C3 C4 C5 120.83(10) no
C5 C4 C9 117.82(11) no
C4 C5 C6 121.52(11) no
C5 C6 C7 119.36(13) no
O1 C7 C8 117.48(10) no
C6 C7 C8 120.27(11) no
O1 C7 C6 122.25(12) no
C7 C8 C9 119.46(11) no
C4 C9 C8 121.56(13) no
N1 C2 H2A 108.00 no
C3 C2 H2A 108.00 no
C1 C2 H2A 108.00 no
C2 C3 H3B 109.00 no
C4 C3 H3A 109.00 no
H3A C3 H3B 108.00 no
C4 C3 H3B 109.00 no
C2 C3 H3A 109.00 no
C4 C5 H5 119.00 no
C6 C5 H5 119.00 no
C7 C6 H6 120.00 no
C5 C6 H6 120.00 no
C7 C8 H8 120.00 no
C9 C8 H8 120.00 no
C8 C9 H9 119.00 no
C4 C9 H9 119.00 no

loop_
_geom_bond_atom_site_label_1
_geom_bond_atom_site_label_2
_geom_bond_distance
_geom_bond_publ_flag
O1 C7 1.3754(16) no
O2 C1 1.3117(17) no
O3 C1 1.2150(15) no
O1 H1 0.837(17) no
O2 H2 0.894(12) no
O1W H11W 0.835(12) no
O1W H12W 0.854(14) no
O2W H21W 0.834(9) no
O2W H22W 0.847(16) no
N1 C2 1.4887(18) no
N1 H2N 0.920(12) no
N1 H1N 0.901(13) no
N1 H3N 0.896(13) no
C1 C2 1.5225(16) no
C2 C3 1.5334(17) no
C3 C4 1.5096(17) no
C4 C9 1.3961(16) no
C4 C5 1.3962(19) no
C5 C6 1.3900(18) no
C6 C7 1.3925(17) no
C7 C8 1.390(2) no
C8 C9 1.3882(18) no
C2 H2A 0.9800 no
C3 H3A 0.9700 no
C3 H3B 0.9700 no
C5 H5 0.9300 no
C6 H6 0.9300 no
C8 H8 0.9300 no
C9 H9 0.9300 no

loop_
_geom_hbond_atom_site_label_D
_geom_hbond_atom_site_label_H
_geom_hbond_atom_site_label_A
_geom_hbond_site_symmetry_A
_geom_hbond_distance_DH
_geom_hbond_distance_HA
_geom_hbond_distance_DA
_geom_hbond_angle_DHA
_geom_hbond_publ_flag
N1 H1N Cl1 . 0.901(13) 2.363(13) 3.2326(12) 162.3(12) yes
N1 H2N Cl1 2_666 0.920(12) 2.435(13) 3.2872(12) 154.1(14) yes
N1 H2N O3 2_666 0.920(12) 2.398(15) 2.9574(15) 119.2(12) yes
N1 H3N Cl1 1_655 0.896(13) 2.320(13) 3.2151(12) 176.1(14) yes
O1 H1 Cl1 2_667 0.837(17) 2.361(16) 3.1858(11) 168.8(14) yes
O2 H2 O2W 2_666 0.894(12) 1.641(13) 2.5319(15) 173.6(15) yes
O1W H11W O1 1_554 0.835(12) 2.099(13) 2.9044(13) 161.8(16) yes
O1W H12W Cl1 2_566 0.854(14) 2.330(14) 3.1784(11) 172.2(15) yes
O2W H21W O1W 2_666 0.834(9) 1.914(10) 2.7429(14) 173.1(16) yes
O2W H22W O1W 1_645 0.847(16) 2.017(16) 2.8318(15) 161.3(15) yes

loop_
_geom_torsion_atom_site_label_1
_geom_torsion_atom_site_label_2
_geom_torsion_atom_site_label_3
_geom_torsion_atom_site_label_4
_geom_torsion
_geom_torsion_publ_flag
O2 C1 C2 N1 175.77(10) no
O2 C1 C2 C3 51.79(15) no
O3 C1 C2 N1 -5.77(16) no
O3 C1 C2 C3 -129.75(13) no
N1 C2 C3 C4 -57.63(13) no
C1 C2 C3 C4 64.66(16) no
C2 C3 C4 C5 94.83(14) no
C2 C3 C4 C9 -85.50(15) no
C3 C4 C5 C6 179.40(11) no
C9 C4 C5 C6 -0.28(18) no
C3 C4 C9 C8 -179.15(11) no
C5 C4 C9 C8 0.53(18) no
C4 C5 C6 C7 -0.41(18) no
C5 C6 C7 O1 -178.84(11) no
C5 C6 C7 C8 0.88(18) no
O1 C7 C8 C9 179.09(11) no
C6 C7 C8 C9 -0.64(18) no
C7 C8 C9 C4 -0.07(19) no
